data_2202340
loop_
_publ_author_name
'Kayhan, Esra'
'Fl\"orke, Ulrich'
'K\"ulc\"u, Nevzat'
'Arslan, Hakan'

_publ_section_title
;
 <i>N</i>'-(4-Chlorobenzoyl)-<i>N</i>-(pyrrolidin-1-yl)thiourea
;
_journal_issue 8
_journal_name_full 'Acta Crystallographica Section E'
_journal_page_first o1237
_journal_page_last o1238
_journal_paper_doi 10.1107/S1600536803016027
_journal_volume 59
_journal_year 2003
_chemical_formula_iupac 'C12 H13 Cl N2 O S'
_chemical_formula_moiety 'C12 H13 Cl N2 O S'
_chemical_formula_sum 'C12 H13 Cl N2 O S'
_chemical_formula_weight 268.75
_chemical_name_systematic
;
N'-(4-Chlorobenzoyl)-N-(pyrrolidin-1-yl)thiourea
;
_space_group_IT_number 33
_symmetry_cell_setting orthorhombic
_symmetry_space_group_name_Hall 'P 2c -2n'
_symmetry_space_group_name_H-M 'P n a 21'
_atom_sites_solution_hydrogens difmap
_atom_sites_solution_primary direct
_atom_sites_solution_secondary difmap
_audit_creation_method SHELXL-97
_cell_angle_alpha 90.00
_cell_angle_beta 90.00
_cell_angle_gamma 90.00
_cell_formula_units_Z 4
_cell_length_a 7.8623(7)
_cell_length_b 14.2934(13)
_cell_length_c 11.3321(10)
_cell_measurement_reflns_used 3606
_cell_measurement_temperature 150(2)
_cell_measurement_theta_max 28.17
_cell_measurement_theta_min 2.29
_cell_volume 1273.5(2)
_computing_cell_refinement SMART
_computing_data_collection 'SMART (Bruker, 2002)'
_computing_data_reduction 'SAINT (Bruker, 2002)'
_computing_molecular_graphics SHELXTL
_computing_publication_material SHELXTL
_computing_structure_refinement SHELXTL
_computing_structure_solution 'SHELXTL (Bruker, 2002)'
_diffrn_ambient_temperature 150(2)
_diffrn_measured_fraction_theta_full 0.998
_diffrn_measured_fraction_theta_max 0.998
_diffrn_measurement_device_type 'Bruker CCD area-detector'
_diffrn_measurement_method '\f and \w'
_diffrn_radiation_monochromator graphite
_diffrn_radiation_source 'sealed tube'
_diffrn_radiation_type MoK\a
_diffrn_radiation_wavelength 0.71073
_diffrn_reflns_av_R_equivalents 0.0374
_diffrn_reflns_av_sigmaI/netI 0.0394
_diffrn_reflns_limit_h_max 9
_diffrn_reflns_limit_h_min -9
_diffrn_reflns_limit_k_max 17
_diffrn_reflns_limit_k_min -17
_diffrn_reflns_limit_l_max 14
_diffrn_reflns_limit_l_min -10
_diffrn_reflns_number 6878
_diffrn_reflns_theta_full 26.37
_diffrn_reflns_theta_max 26.37
_diffrn_reflns_theta_min 2.29
_diffrn_standards_decay_% <1
_diffrn_standards_interval_count 0
_diffrn_standards_interval_time 0
_diffrn_standards_number 3596
_exptl_absorpt_coefficient_mu 0.448
_exptl_absorpt_correction_T_max 0.871
_exptl_absorpt_correction_T_min 0.839
_exptl_absorpt_correction_type multi-scan
_exptl_absorpt_process_details '(SADABS; Bruker, 2002)'
_exptl_crystal_colour colorless
_exptl_crystal_density_diffrn 1.402
_exptl_crystal_density_method 'not measured'
_exptl_crystal_description prism
_exptl_crystal_F_000 560
_exptl_crystal_size_max 0.40
_exptl_crystal_size_mid 0.35
_exptl_crystal_size_min 0.32
_refine_diff_density_max 0.480
_refine_diff_density_min -0.148
_refine_ls_abs_structure_details 'Flack (1983), 0000 Friedel reflections'
_refine_ls_abs_structure_Flack 0.00(6)
_refine_ls_extinction_method none
_refine_ls_goodness_of_fit_ref 1.042
_refine_ls_hydrogen_treatment mixed
_refine_ls_matrix_type full
_refine_ls_number_parameters 158
_refine_ls_number_reflns 2054
_refine_ls_number_restraints 1
_refine_ls_restrained_S_all 1.042
_refine_ls_R_factor_all 0.0345
_refine_ls_R_factor_gt 0.0331
_refine_ls_shift/su_max <0.001
_refine_ls_shift/su_mean 0.000
_refine_ls_structure_factor_coef Fsqd
_refine_ls_weighting_details 'calc w = 1/[\s^2^(Fo^2^)+(0.0515P)^2^] where P = (Fo^2^+2Fc^2^)/3'
_refine_ls_weighting_scheme calc
_refine_ls_wR_factor_gt 0.0802
_refine_ls_wR_factor_ref 0.0809
_reflns_number_gt 1958
_reflns_number_total 2054
_reflns_threshold_expression I>2\s(I)
_cod_data_source_file bt6310.cif
_cod_data_source_block I
_cod_depositor_comments
;
The following automatic conversions were performed:
'_symmetry_cell_setting' value 'Orthorhombic' changed to 'orthorhombic'
according to '/home/saulius/struct/CIF-dictionaries/cif_core.dic'
dictionary named 'cif_core.dic' version 2.4.1 from 2010-06-29.

Automatic conversion script
Id: cif_fix_enum 1527 2010-12-29 10:47:43Z saulius 

The following automatic conversions were performed:

'_symmetry_cell_setting' value 'Orthorhombic' changed to
'orthorhombic' according to
/home/saulius/struct/CIF-dictionaries/cif_core.dic dictionary named
'cif_core.dic' version 2.4.1 from 2010-06-29.

Automatic conversion script
Id: cif_fix_values 1715 2011-07-08 13:25:40Z adriana 
;
_cod_database_code 2202340
_cod_database_fobs_code 2202340

loop_
_symmetry_equiv_pos_as_xyz
'x, y, z'
'-x, -y, z+1/2'
'x+1/2, -y+1/2, z'
'-x+1/2, y+1/2, z+1/2'

loop_
_atom_site_label
_atom_site_fract_x
_atom_site_fract_y
_atom_site_fract_z
_atom_site_U_iso_or_equiv
_atom_site_adp_type
_atom_site_calc_flag
_atom_site_refinement_flags
_atom_site_occupancy
_atom_site_disorder_assembly
_atom_site_disorder_group
_atom_site_type_symbol
Cl1 -0.07452(10) 0.09524(5) 0.08844(6) 0.0525(2) Uani d . 1 . . Cl
S1 0.41492(7) 0.37004(4) 0.72876(6) 0.03008(15) Uani d . 1 . . S
O1 0.53370(19) 0.15508(11) 0.50003(14) 0.0288(4) Uani d . 1 . . O
N1 0.3117(2) 0.23361(12) 0.58396(16) 0.0238(4) Uani d . 1 . . N
H1 0.228(4) 0.2673(17) 0.559(2) 0.038(7) Uiso d . 1 . . H
N2 0.4410(2) 0.18626(13) 0.75789(16) 0.0254(4) Uani d . 1 . . N
C1 0.3315(3) 0.16281(17) 0.2805(2) 0.0317(5) Uani d . 1 . . C
H1A 0.4469 0.1792 0.2670 0.038 Uiso calc R 1 . . H
C2 0.2267(3) 0.14374(17) 0.1860(2) 0.0380(6) Uani d . 1 . . C
H2A 0.2683 0.1485 0.1075 0.046 Uiso calc R 1 . . H
C3 0.0593(3) 0.11747(16) 0.2072(2) 0.0328(6) Uani d . 1 . . C
C4 -0.0035(3) 0.10984(15) 0.3208(2) 0.0332(5) Uani d . 1 . . C
H4A -0.1175 0.0903 0.3338 0.040 Uiso calc R 1 . . H
C5 0.1016(3) 0.13099(15) 0.4158(2) 0.0284(5) Uani d . 1 . . C
H5A 0.0591 0.1268 0.4941 0.034 Uiso calc R 1 . . H
C6 0.2694(3) 0.15828(14) 0.39602(19) 0.0249(4) Uani d . 1 . . C
C7 0.3839(3) 0.18159(15) 0.49700(19) 0.0242(4) Uani d . 1 . . C
C8 0.3925(2) 0.25781(16) 0.69154(19) 0.0242(4) Uani d . 1 . . C
C9 0.5193(3) 0.19962(17) 0.8754(2) 0.0306(5) Uani d . 1 . . C
H9A 0.4455 0.2382 0.9268 0.037 Uiso calc R 1 . . H
H9B 0.6319 0.2301 0.8685 0.037 Uiso calc R 1 . . H
C10 0.5364(3) 0.10125(19) 0.9237(2) 0.0376(6) Uani d . 1 . . C
H10A 0.5220 0.1006 1.0105 0.045 Uiso calc R 1 . . H
H10B 0.6489 0.0744 0.9038 0.045 Uiso calc R 1 . . H
C11 0.3934(3) 0.04697(17) 0.8630(2) 0.0356(5) Uani d . 1 . . C
H11A 0.4157 -0.0212 0.8638 0.043 Uiso calc R 1 . . H
H11B 0.2821 0.0595 0.9006 0.043 Uiso calc R 1 . . H
C12 0.4001(3) 0.08618(15) 0.7381(2) 0.0314(5) Uani d . 1 . . C
H12A 0.4896 0.0550 0.6909 0.038 Uiso calc R 1 . . H
H12B 0.2893 0.0789 0.6976 0.038 Uiso calc R 1 . . H

loop_
_atom_site_aniso_label
_atom_site_aniso_U_11
_atom_site_aniso_U_22
_atom_site_aniso_U_33
_atom_site_aniso_U_12
_atom_site_aniso_U_13
_atom_site_aniso_U_23
Cl1 0.0686(5) 0.0486(4) 0.0405(4) -0.0098(3) -0.0335(3) 0.0019(3)
S1 0.0326(3) 0.0286(3) 0.0290(3) -0.0033(2) 0.0028(2) -0.0062(2)
O1 0.0214(7) 0.0371(9) 0.0280(9) 0.0013(6) -0.0016(6) -0.0083(7)
N1 0.0200(9) 0.0303(9) 0.0210(9) 0.0033(7) -0.0026(7) -0.0019(7)
N2 0.0230(8) 0.0317(10) 0.0214(10) -0.0009(7) -0.0021(7) -0.0026(7)
C1 0.0286(12) 0.0411(13) 0.0252(11) -0.0030(10) 0.0010(9) -0.0034(9)
C2 0.0494(15) 0.0432(14) 0.0213(11) -0.0032(11) -0.0020(11) -0.0027(10)
C3 0.0407(14) 0.0285(11) 0.0292(14) -0.0025(9) -0.0164(10) -0.0007(10)
C4 0.0298(12) 0.0335(12) 0.0362(13) -0.0070(9) -0.0083(10) 0.0031(10)
C5 0.0305(12) 0.0308(14) 0.0240(12) -0.0030(9) -0.0025(9) 0.0002(8)
C6 0.0248(10) 0.0262(11) 0.0238(10) -0.0004(8) -0.0030(9) -0.0025(8)
C7 0.0256(10) 0.0255(11) 0.0215(10) -0.0034(8) -0.0014(8) -0.0006(8)
C8 0.0167(10) 0.0337(12) 0.0221(10) 0.0003(8) 0.0022(8) -0.0021(8)
C9 0.0233(11) 0.0478(13) 0.0207(11) -0.0026(9) -0.0048(9) -0.0026(10)
C10 0.0271(11) 0.0582(18) 0.0276(14) 0.0023(11) -0.0035(10) 0.0080(10)
C11 0.0288(12) 0.0389(13) 0.0391(13) 0.0023(9) -0.0024(10) 0.0089(11)
C12 0.0339(12) 0.0279(11) 0.0324(12) 0.0006(8) -0.0053(10) 0.0003(10)

loop_
_atom_type_symbol
_atom_type_description
_atom_type_scat_dispersion_real
_atom_type_scat_dispersion_imag
_atom_type_scat_source
C C 0.0033 0.0016 'International Tables Vol C Tables 4.2.6.8 and 6.1.1.4'
H H 0.0000 0.0000 'International Tables Vol C Tables 4.2.6.8 and 6.1.1.4'
N N 0.0061 0.0033 'International Tables Vol C Tables 4.2.6.8 and 6.1.1.4'
O O 0.0106 0.0060 'International Tables Vol C Tables 4.2.6.8 and 6.1.1.4'
S S 0.1246 0.1234 'International Tables Vol C Tables 4.2.6.8 and 6.1.1.4'
Cl Cl 0.1484 0.1585 'International Tables Vol C Tables 4.2.6.8 and 6.1.1.4'

loop_
_geom_angle_atom_site_label_1
_geom_angle_atom_site_label_2
_geom_angle_atom_site_label_3
_geom_angle
_geom_angle_publ_flag
C7 N1 C8 124.76(17) y
C7 N1 H1 113.1(18) ?
C8 N1 H1 118.9(18) ?
C8 N2 C9 122.06(19) ?
C8 N2 C12 126.60(19) ?
C9 N2 C12 110.51(18) ?
C2 C1 C6 120.7(2) ?
C2 C1 H1A 119.7 ?
C6 C1 H1A 119.7 ?
C1 C2 C3 119.0(2) ?
C1 C2 H2A 120.5 ?
C3 C2 H2A 120.5 ?
C4 C3 C2 121.4(2) ?
C4 C3 Cl1 119.34(18) ?
C2 C3 Cl1 119.3(2) ?
C3 C4 C5 119.4(2) ?
C3 C4 H4A 120.3 ?
C5 C4 H4A 120.3 ?
C4 C5 C6 119.9(2) ?
C4 C5 H5A 120.0 ?
C6 C5 H5A 120.0 ?
C5 C6 C1 119.6(2) ?
C5 C6 C7 120.6(2) ?
C1 C6 C7 119.79(19) ?
O1 C7 N1 123.0(2) y
O1 C7 C6 121.8(2) ?
N1 C7 C6 115.21(18) y
N2 C8 N1 115.38(19) y
N2 C8 S1 124.63(17) y
N1 C8 S1 119.96(16) y
N2 C9 C10 104.03(19) ?
N2 C9 H9A 111.0 ?
C10 C9 H9A 111.0 ?
N2 C9 H9B 111.0 ?
C10 C9 H9B 111.0 ?
H9A C9 H9B 109.0 ?
C9 C10 C11 104.05(19) ?
C9 C10 H10A 110.9 ?
C11 C10 H10A 110.9 ?
C9 C10 H10B 110.9 ?
C11 C10 H10B 110.9 ?
H10A C10 H10B 109.0 ?
C12 C11 C10 101.87(19) ?
C12 C11 H11A 111.4 ?
C10 C11 H11A 111.4 ?
C12 C11 H11B 111.4 ?
C10 C11 H11B 111.4 ?
H11A C11 H11B 109.3 ?
N2 C12 C11 102.8(2) ?
N2 C12 H12A 111.2 ?
C11 C12 H12A 111.2 ?
N2 C12 H12B 111.2 ?
C11 C12 H12B 111.2 ?
H12A C12 H12B 109.1 ?

loop_
_geom_bond_atom_site_label_1
_geom_bond_atom_site_label_2
_geom_bond_site_symmetry_2
_geom_bond_distance
_geom_bond_publ_flag
Cl1 C3 . 1.738(2) y
S1 C8 . 1.668(2) y
O1 C7 . 1.238(3) y
N1 C7 . 1.359(3) y
N1 C8 . 1.417(3) y
N1 H1 . 0.86(3) ?
N2 C8 . 1.325(3) y
N2 C9 . 1.479(3) ?
N2 C12 . 1.483(3) ?
C1 C2 . 1.378(3) ?
C1 C6 . 1.398(3) ?
C1 H1A . 0.9500 ?
C2 C3 . 1.390(4) ?
C2 H2A . 0.9500 ?
C3 C4 . 1.383(4) ?
C4 C5 . 1.390(3) ?
C4 H4A . 0.9500 ?
C5 C6 . 1.394(3) ?
C5 H5A . 0.9500 ?
C6 C7 . 1.493(3) y
C9 C10 . 1.515(3) ?
C9 H9A . 0.9900 ?
C9 H9B . 0.9900 ?
C10 C11 . 1.530(4) ?
C10 H10A . 0.9900 ?
C10 H10B . 0.9900 ?
C11 C12 . 1.522(4) ?
C11 H11A . 0.9900 ?
C11 H11B . 0.9900 ?
C12 H12A . 0.9900 ?
C12 H12B . 0.9900 ?

loop_
_geom_torsion_atom_site_label_1
_geom_torsion_atom_site_label_2
_geom_torsion_atom_site_label_3
_geom_torsion_atom_site_label_4
_geom_torsion
C6 C1 C2 C3 -1.7(4)
C1 C2 C3 C4 -0.2(4)
C1 C2 C3 Cl1 178.92(19)
C2 C3 C4 C5 1.5(3)
Cl1 C3 C4 C5 -177.62(18)
C3 C4 C5 C6 -0.9(3)
C4 C5 C6 C1 -1.0(3)
C4 C5 C6 C7 179.8(2)
C2 C1 C6 C5 2.3(3)
C2 C1 C6 C7 -178.4(2)
C8 N1 C7 O1 -5.0(3)
C8 N1 C7 C6 175.09(19)
C5 C6 C7 O1 137.8(2)
C1 C6 C7 O1 -41.4(3)
C5 C6 C7 N1 -42.3(3)
C1 C6 C7 N1 138.5(2)
C9 N2 C8 N1 -176.88(17)
C12 N2 C8 N1 -8.3(3)
C9 N2 C8 S1 1.1(3)
C12 N2 C8 S1 169.65(16)
C7 N1 C8 N2 -59.6(3)
C7 N1 C8 S1 122.3(2)
C8 N2 C9 C10 174.26(19)
C12 N2 C9 C10 4.0(2)
N2 C9 C10 C11 -27.5(2)
C9 C10 C11 C12 40.3(2)
C8 N2 C12 C11 -148.7(2)
C9 N2 C12 C11 21.0(2)
C10 C11 C12 N2 -37.0(2)

loop_
_cod_related_entry_id
_cod_related_entry_database
_cod_related_entry_code
1 ChemSpider 697472
